data_4039016
loop_
_publ_author_name
'Elena Fern'andez-Delgado'
'Samuel Estirado'
'Javier Espino'
'Emilio Vi\~nuelas-Zah\'inos'
'Francisco Luna-Giles'
'Ana B. Rodr\'iguez Moratinos'
'Jos'e A. Pariente'

_publ_section_title
;
 Influence of ligand lipophilicity in Pt(II) complexes on their
 antiproliferative and apoptotic activities in tumour cell lines
;
_journal_name_full 'Journal of Inorganic Biochemistry'
_journal_page_first 111688
_journal_paper_doi 10.1016/j.jinorgbio.2021.111688
_journal_volume 227
_journal_year 2022
_chemical_formula_moiety 'C19 H17 Cl2 N3 Pt S, C2 H3 N'
_chemical_formula_sum 'C21 H20 Cl2 N4 Pt S'
_chemical_formula_weight 626.46
_space_group_IT_number 2
_space_group_name_Hall '-P 1'
_space_group_name_H-M_alt 'P -1'
_symmetry_cell_setting triclinic
_symmetry_Int_Tables_number 2
_symmetry_space_group_name_Hall '-P 1'
_symmetry_space_group_name_H-M 'P -1'
_atom_sites_solution_hydrogens geom
_atom_sites_solution_primary direct
_audit_creation_date 2020-02-28T18:43:41-00:00
_audit_creation_method 'WinGX routine CIF_UPDATE'
_cell_angle_alpha 66.525(3)
_cell_angle_beta 77.155(3)
_cell_angle_gamma 74.355(3)
_cell_formula_units_Z 2
_cell_length_a 9.5617(7)
_cell_length_b 11.1072(9)
_cell_length_c 11.4558(9)
_cell_measurement_reflns_used 1945
_cell_measurement_temperature 100(2)
_cell_measurement_theta_max 30.47
_cell_measurement_theta_min 3.15
_cell_volume 1065.48(15)
_computing_cell_refinement 'BRUKER APEX3'
_computing_data_collection 'BRUKER APEX3'
_computing_data_reduction 'Bruker SAINT'
_computing_structure_refinement 'SHELXL-2018/3 (Sheldrick, 2018)'
_computing_structure_solution 'SHELXS-14 (Sheldrick 2018)'
_diffrn_ambient_temperature 100(2)
_diffrn_measured_fraction_theta_full 0.999
_diffrn_measured_fraction_theta_max 0.999
_diffrn_measurement_device_type 'Bruker D8 VENTURE PHOTON III-14'
_diffrn_measurement_method 'omega and phi'
_diffrn_radiation_monochromator 'multilayer mirror'
_diffrn_radiation_type MoK\a
_diffrn_radiation_wavelength 0.71073
_diffrn_reflns_av_R_equivalents 0.032
_diffrn_reflns_av_unetI/netI 0.0135
_diffrn_reflns_Laue_measured_fraction_full 0.999
_diffrn_reflns_Laue_measured_fraction_max 0.999
_diffrn_reflns_limit_h_max 13
_diffrn_reflns_limit_h_min -13
_diffrn_reflns_limit_k_max 15
_diffrn_reflns_limit_k_min -15
_diffrn_reflns_limit_l_max 16
_diffrn_reflns_limit_l_min -16
_diffrn_reflns_number 88072
_diffrn_reflns_point_group_measured_fraction_full 0.999
_diffrn_reflns_point_group_measured_fraction_max 0.999
_diffrn_reflns_theta_full 25.242
_diffrn_reflns_theta_max 30.506
_diffrn_reflns_theta_min 2.231
_exptl_absorpt_coefficient_mu 6.949
_exptl_absorpt_correction_T_max 0.5493
_exptl_absorpt_correction_T_min 0.4238
_exptl_absorpt_correction_type multi-scan
_exptl_absorpt_process_details 'SADABS (Sheldrick, 2016)'
_exptl_crystal_colour Orange
_exptl_crystal_density_diffrn 1.953
_exptl_crystal_description prism
_exptl_crystal_F_000 604
_exptl_crystal_size_max 0.18
_exptl_crystal_size_mid 0.13
_exptl_crystal_size_min 0.06
_refine_diff_density_max 0.518
_refine_diff_density_min -0.688
_refine_diff_density_rms 0.073
_refine_ls_extinction_method none
_refine_ls_goodness_of_fit_ref 0.974
_refine_ls_hydrogen_treatment constr
_refine_ls_matrix_type full
_refine_ls_number_parameters 263
_refine_ls_number_reflns 6502
_refine_ls_number_restraints 0
_refine_ls_restrained_S_all 0.974
_refine_ls_R_factor_all 0.0135
_refine_ls_R_factor_gt 0.0123
_refine_ls_shift/su_max 0.006
_refine_ls_shift/su_mean 0
_refine_ls_structure_factor_coef Fsqd
_refine_ls_weighting_details 'w=1/[\s^2^(Fo^2^)+(0.0287P)^2^+0.0521P] where P=(Fo^2^+2Fc^2^)/3'
_refine_ls_weighting_scheme calc
_refine_ls_wR_factor_gt 0.036
_refine_ls_wR_factor_ref 0.0366
_reflns_Friedel_coverage 0
_reflns_number_gt 6256
_reflns_number_total 6502
_reflns_threshold_expression 'I > 2\s(I)'
_cod_data_source_file PtDPhPzTz.cif
_cod_data_source_block 20vza002
_cod_database_code 4039016
_shelx_shelxl_version_number 2018/3

loop_
_symmetry_equiv_pos_as_xyz
'x, y, z'
'-x, -y, -z'

loop_
_atom_site_label
_atom_site_type_symbol
_atom_site_fract_x
_atom_site_fract_y
_atom_site_fract_z
_atom_site_U_iso_or_equiv
_atom_site_adp_type
_atom_site_occupancy
_atom_site_site_symmetry_order
_atom_site_calc_flag
_atom_site_refinement_flags_posn
_atom_site_refinement_flags_adp
_atom_site_refinement_flags_occupancy
_atom_site_disorder_assembly
_atom_site_disorder_group
Pt Pt 0.42479(2) 0.35080(2) 1.08092(2) 0.01084(2) Uani 1 1 d . . . . .
Cl1 Cl 0.59738(4) 0.22805(4) 0.97521(4) 0.01531(7) Uani 1 1 d . . . . .
Cl2 Cl 0.53884(4) 0.22719(4) 1.26134(4) 0.01843(7) Uani 1 1 d . . . . .
C1 C 0.18558(16) 0.56474(15) 1.08691(14) 0.0129(3) Uani 1 1 d . . . . .
C2 C 0.28047(19) 0.46275(17) 1.29300(15) 0.0176(3) Uani 1 1 d . . . . .
H2A H 0.382339 0.458749 1.302152 0.021 Uiso 1 1 calc R U . . .
H2B H 0.253244 0.377086 1.353283 0.021 Uiso 1 1 calc R U . . .
C3 C 0.18104(19) 0.57541(18) 1.33257(16) 0.0194(3) Uani 1 1 d . . . . .
H3A H 0.220961 0.658112 1.287242 0.023 Uiso 1 1 calc R U . . .
H3B H 0.177705 0.551762 1.425965 0.023 Uiso 1 1 calc R U . . .
C4 C 0.02649(18) 0.60102(17) 1.30093(15) 0.0191(3) Uani 1 1 d . . . . .
H4A H -0.040268 0.664755 1.339205 0.023 Uiso 1 1 calc R U . . .
H4B H -0.009452 0.516043 1.337771 0.023 Uiso 1 1 calc R U . . .
C5 C 0.28451(16) 0.46793(15) 0.82255(14) 0.0131(3) Uani 1 1 d . . . . .
C6 C 0.18529(17) 0.58803(15) 0.76608(15) 0.0144(3) Uani 1 1 d . . . . .
H6 H 0.156919 0.619729 0.682861 0.017 Uiso 1 1 calc R U . . .
C7 C 0.13773(16) 0.65011(15) 0.85424(14) 0.0129(3) Uani 1 1 d . . . . .
C8 C 0.34575(16) 0.36049(15) 0.76933(14) 0.0130(3) Uani 1 1 d . . . . .
C9 C 0.39693(18) 0.39265(16) 0.63923(15) 0.0175(3) Uani 1 1 d . . . . .
H9 H 0.399881 0.483159 0.585998 0.021 Uiso 1 1 calc R U . . .
C10 C 0.4439(2) 0.29263(18) 0.58661(16) 0.0214(3) Uani 1 1 d . . . . .
H10 H 0.480272 0.314773 0.497977 0.026 Uiso 1 1 calc R U . . .
C11 C 0.43753(19) 0.16029(17) 0.66408(17) 0.0211(3) Uani 1 1 d . . . . .
H11 H 0.470126 0.091971 0.628429 0.025 Uiso 1 1 calc R U . . .
C12 C 0.38347(18) 0.12805(16) 0.79360(16) 0.0182(3) Uani 1 1 d . . . . .
H12 H 0.377023 0.038006 0.845919 0.022 Uiso 1 1 calc R U . . .
C13 C 0.33878(16) 0.22734(15) 0.84679(15) 0.0144(3) Uani 1 1 d . . . . .
H13 H 0.303526 0.204802 0.935651 0.017 Uiso 1 1 calc R U . . .
C14 C 0.03409(17) 0.77821(15) 0.84207(14) 0.0135(3) Uani 1 1 d . . . . .
C15 C 0.07338(19) 0.88313(16) 0.85752(16) 0.0186(3) Uani 1 1 d . . . . .
H15 H 0.16864 0.873218 0.876335 0.022 Uiso 1 1 calc R U . . .
C16 C -0.0289(2) 1.00223(16) 0.84495(17) 0.0234(4) Uani 1 1 d . . . . .
H16 H -0.003574 1.07342 0.856483 0.028 Uiso 1 1 calc R U . . .
C17 C -0.1675(2) 1.01784(17) 0.81575(16) 0.0233(4) Uani 1 1 d . . . . .
H17 H -0.236167 1.099673 0.807106 0.028 Uiso 1 1 calc R U . . .
C18 C -0.20639(18) 0.91439(17) 0.79906(16) 0.0194(3) Uani 1 1 d . . . . .
H18 H -0.301566 0.924903 0.779744 0.023 Uiso 1 1 calc R U . . .
C19 C -0.10467(17) 0.79533(16) 0.81091(15) 0.0153(3) Uani 1 1 d . . . . .
H19 H -0.129965 0.725094 0.797663 0.018 Uiso 1 1 calc R U . . .
C20 C 0.8985(2) 0.8584(2) 0.49273(17) 0.0252(4) Uani 1 1 d . . . . .
C21 C 0.7832(3) 0.9790(2) 0.4759(2) 0.0394(5) Uani 1 1 d . . . . .
H21A H 0.692926 0.954917 0.530779 0.059 Uiso 1 1 calc R U . . .
H21B H 0.765431 1.02046 0.385978 0.059 Uiso 1 1 calc R U . . .
H21C H 0.813885 1.042565 0.499825 0.059 Uiso 1 1 calc R U . . .
N1 N 0.27685(14) 0.47371(13) 1.16047(12) 0.0125(2) Uani 1 1 d . . . . .
N2 N 0.20866(14) 0.56982(13) 0.95979(12) 0.0127(2) Uani 1 1 d . . . . .
N3 N 0.30235(14) 0.45898(13) 0.93796(12) 0.0115(2) Uani 1 1 d . . . . .
N4 N 0.9856(2) 0.76320(18) 0.50805(17) 0.0336(4) Uani 1 1 d . . . . .
S1 S 0.02728(4) 0.66936(4) 1.12894(4) 0.01522(7) Uani 1 1 d . . . . .

loop_
_atom_site_aniso_label
_atom_site_aniso_U_11
_atom_site_aniso_U_22
_atom_site_aniso_U_33
_atom_site_aniso_U_23
_atom_site_aniso_U_13
_atom_site_aniso_U_12
Pt 0.01171(3) 0.00940(3) 0.01113(3) -0.00352(2) -0.00237(2) -0.00125(2)
Cl1 0.01440(15) 0.01436(16) 0.01725(16) -0.00757(13) -0.00293(12) 0.00055(12)
Cl2 0.02013(17) 0.01789(17) 0.01554(17) -0.00499(14) -0.00731(13) 0.00136(14)
C1 0.0143(6) 0.0113(6) 0.0142(7) -0.0060(5) 0.0002(5) -0.0040(5)
C2 0.0228(8) 0.0184(7) 0.0110(7) -0.0059(6) -0.0037(6) -0.0012(6)
C3 0.0247(8) 0.0200(8) 0.0161(7) -0.0102(6) -0.0011(6) -0.0040(6)
C4 0.0201(7) 0.0220(8) 0.0149(7) -0.0097(6) 0.0015(6) -0.0023(6)
C5 0.0140(6) 0.0116(6) 0.0136(7) -0.0045(5) -0.0022(5) -0.0024(5)
C6 0.0173(7) 0.0111(6) 0.0151(7) -0.0045(5) -0.0047(5) -0.0015(5)
C7 0.0142(6) 0.0099(6) 0.0137(6) -0.0025(5) -0.0041(5) -0.0016(5)
C8 0.0139(6) 0.0128(7) 0.0135(6) -0.0065(5) -0.0030(5) -0.0005(5)
C9 0.0218(7) 0.0155(7) 0.0143(7) -0.0060(6) -0.0023(6) -0.0014(6)
C10 0.0281(8) 0.0222(8) 0.0144(7) -0.0096(6) -0.0021(6) -0.0016(7)
C11 0.0226(8) 0.0199(8) 0.0249(8) -0.0150(7) -0.0060(6) 0.0024(6)
C12 0.0199(7) 0.0126(7) 0.0232(8) -0.0077(6) -0.0056(6) -0.0010(6)
C13 0.0153(7) 0.0130(7) 0.0151(7) -0.0050(5) -0.0027(5) -0.0024(5)
C14 0.0173(7) 0.0098(6) 0.0125(6) -0.0037(5) -0.0023(5) -0.0015(5)
C15 0.0248(8) 0.0136(7) 0.0193(8) -0.0068(6) -0.0069(6) -0.0026(6)
C16 0.0387(10) 0.0108(7) 0.0210(8) -0.0078(6) -0.0050(7) -0.0012(7)
C17 0.0311(9) 0.0141(7) 0.0160(7) -0.0044(6) -0.0001(6) 0.0050(6)
C18 0.0156(7) 0.0181(8) 0.0167(7) -0.0028(6) -0.0029(6) 0.0042(6)
C19 0.0158(7) 0.0138(7) 0.0145(7) -0.0045(6) -0.0012(5) -0.0017(5)
C20 0.0312(9) 0.0279(9) 0.0155(8) -0.0067(7) -0.0055(7) -0.0043(7)
C21 0.0415(12) 0.0375(12) 0.0322(11) -0.0129(9) -0.0140(9) 0.0113(9)
N1 0.0152(6) 0.0114(6) 0.0112(6) -0.0046(5) -0.0011(4) -0.0027(5)
N2 0.0146(6) 0.0100(5) 0.0129(6) -0.0048(5) -0.0020(4) -0.0005(4)
N3 0.0121(5) 0.0100(5) 0.0119(6) -0.0047(5) -0.0021(4) 0.0003(4)
N4 0.0433(10) 0.0300(9) 0.0236(8) -0.0112(7) -0.0094(7) 0.0052(8)
S1 0.01532(16) 0.01389(17) 0.01596(17) -0.00748(14) -0.00056(13) -0.00015(13)

loop_
_atom_type_symbol
_atom_type_description
_atom_type_scat_dispersion_real
_atom_type_scat_dispersion_imag
_atom_type_scat_source
C C 0.0033 0.0016 'International Tables Vol C Tables 4.2.6.8 and 6.1.1.4'
H H 0 0 'International Tables Vol C Tables 4.2.6.8 and 6.1.1.4'
N N 0.0061 0.0033 'International Tables Vol C Tables 4.2.6.8 and 6.1.1.4'
S S 0.1246 0.1234 'International Tables Vol C Tables 4.2.6.8 and 6.1.1.4'
Cl Cl 0.1484 0.1585 'International Tables Vol C Tables 4.2.6.8 and 6.1.1.4'
Pt Pt -1.7033 8.3905 'International Tables Vol C Tables 4.2.6.8 and 6.1.1.4'

loop_
_geom_angle_atom_site_label_1
_geom_angle_atom_site_label_2
_geom_angle_atom_site_label_3
_geom_angle
_geom_angle_site_symmetry_1
_geom_angle_site_symmetry_3
N3 Pt N1 79.49(5) . .
N3 Pt Cl1 97.46(4) . .
N1 Pt Cl1 174.84(4) . .
N3 Pt Cl2 173.03(4) . .
N1 Pt Cl2 95.09(4) . .
Cl1 Pt Cl2 88.248(15) . .
N1 C1 N2 115.29(13) . .
N1 C1 S1 128.35(12) . .
N2 C1 S1 115.97(11) . .
N1 C2 C3 115.42(13) . .
C2 C3 C4 110.88(14) . .
C3 C4 S1 109.75(11) . .
N3 C5 C6 109.80(13) . .
N3 C5 C8 124.47(13) . .
C6 C5 C8 125.36(14) . .
C7 C6 C5 107.05(14) . .
C6 C7 N2 106.50(13) . .
C6 C7 C14 128.48(14) . .
N2 C7 C14 125.01(13) . .
C9 C8 C13 119.61(14) . .
C9 C8 C5 120.06(14) . .
C13 C8 C5 120.01(13) . .
C10 C9 C8 120.28(15) . .
C11 C10 C9 119.92(15) . .
C12 C11 C10 120.02(15) . .
C13 C12 C11 120.15(15) . .
C12 C13 C8 119.99(14) . .
C19 C14 C15 119.86(14) . .
C19 C14 C7 118.58(14) . .
C15 C14 C7 121.54(14) . .
C16 C15 C14 119.18(16) . .
C17 C16 C15 120.62(16) . .
C16 C17 C18 120.36(15) . .
C17 C18 C19 119.40(16) . .
C18 C19 C14 120.56(15) . .
N4 C20 C21 178.4(2) . .
C1 N1 C2 123.06(13) . .
C1 N1 Pt 115.88(10) . .
C2 N1 Pt 120.98(10) . .
C7 N2 N3 110.22(12) . .
C7 N2 C1 133.06(13) . .
N3 N2 C1 115.47(12) . .
C5 N3 N2 106.34(12) . .
C5 N3 Pt 142.06(11) . .
N2 N3 Pt 111.40(9) . .
C1 S1 C4 98.91(8) . .

loop_
_geom_bond_atom_site_label_1
_geom_bond_atom_site_label_2
_geom_bond_distance
_geom_bond_site_symmetry_2
Pt N3 2.0056(13) .
Pt N1 2.0178(13) .
Pt Cl1 2.2939(4) .
Pt Cl2 2.2978(4) .
C1 N1 1.291(2) .
C1 N2 1.4039(19) .
C1 S1 1.7454(15) .
C2 N1 1.482(2) .
C2 C3 1.515(2) .
C3 C4 1.525(2) .
C4 S1 1.8064(17) .
C5 N3 1.3317(19) .
C5 C6 1.414(2) .
C5 C8 1.477(2) .
C6 C7 1.372(2) .
C7 N2 1.3771(19) .
C7 C14 1.473(2) .
C8 C9 1.391(2) .
C8 C13 1.400(2) .
C9 C10 1.394(2) .
C10 C11 1.392(2) .
C11 C12 1.390(2) .
C12 C13 1.391(2) .
C14 C19 1.394(2) .
C14 C15 1.400(2) .
C15 C16 1.393(2) .
C16 C17 1.387(3) .
C17 C18 1.390(3) .
C18 C19 1.391(2) .
C20 N4 1.133(3) .
C20 C21 1.463(3) .
N2 N3 1.3898(17) .
